data_9001633
loop_
_publ_author_name
'Downs, R. T.'
'Hazen, R. M.'
'Finger, L. W.'

_publ_section_title
;
 The high-pressure crystal chemistry of low albite and the origin of the
 pressure dependency of Al-Si ordering
 P = 1.22 GPa
 Note: sample is from Crete
;
_journal_name_full 'American Mineralogist'
_journal_page_first 1042
_journal_page_last 1052
_journal_volume 79
_journal_year 1994
_chemical_formula_sum 'Al Na O8 Si3'
_chemical_name_mineral Albite
_space_group_IT_number 2
_symmetry_space_group_name_Hall '-P 1 (1/2*x+1/2*y,1/2*x-1/2*y,-z)'
_symmetry_space_group_name_H-M 'C -1'
_cell_angle_alpha 94.252
_cell_angle_beta 116.784
_cell_angle_gamma 87.909
_cell_length_a 8.0510
_cell_length_b 12.7336
_cell_length_c 7.1242
_cell_formula_units_Z 4
_cell_volume 650.203
_database_code_amcsd 0001685
_diffrn_ambient_pressure 1.22e+06
_exptl_crystal_density_diffrn 2.679
_cod_original_formula_sum 'Na Al Si3 O8'
_cod_database_code 9001633

loop_
_space_group_symop_operation_xyz
x,y,z
1/2+x,1/2+y,z
-x,-y,-z
1/2-x,1/2-y,-z

loop_
_atom_site_aniso_label
_atom_site_aniso_U_11
_atom_site_aniso_U_22
_atom_site_aniso_U_33
_atom_site_aniso_U_12
_atom_site_aniso_U_13
_atom_site_aniso_U_23
Na 0.02397 0.04705 0.09844 -0.00324 0.03882 -0.01968

loop_
_atom_site_label
_atom_site_fract_x
_atom_site_fract_y
_atom_site_fract_z
_atom_site_U_iso_or_equiv
Na 0.26388 0.99071 0.14191 0.05319
Al1o 0.00719 0.16755 0.20679 0.00722
Si1m 0.00182 0.82086 0.23621 0.00684
Si2o 0.69094 0.10961 0.31688 0.00659
Si2m 0.67650 0.88126 0.36004 0.00709
O(A1) 0.00600 0.13106 0.97008 0.01178
O(A2) 0.58500 0.99647 0.27679 0.00608
O(B)o 0.81022 0.10648 0.18861 0.01330
O(B)m 0.81471 0.85032 0.25047 0.01570
O(C)o 0.00833 0.30096 0.27267 0.01089
O(C)m 0.02148 0.69408 0.22825 0.01115
O(D)o 0.21045 0.10898 0.39112 0.01368
O(D)m 0.17436 0.86669 0.42320 0.01760

loop_
_cod_related_entry_id
_cod_related_entry_database
_cod_related_entry_code
1 AMCSD 0001685
